data_7108915
loop_
_publ_author_name
'Yao-Cheng Shi'
'Fei Gu'

_publ_section_title
;
 Syntheses and crystal structures of neutral tetrairon complexes with the
 unique SCPPh2S ligand
;
_journal_issue 22
_journal_name_full 'Chemical communications (Cambridge, England)'
_journal_page_first 2255
_journal_page_last 2257
_journal_paper_doi 10.1039/c3cc00169e
_journal_volume 49
_journal_year 2013
_chemical_formula_moiety 'C11 H8 Fe2 O8 S3'
_chemical_formula_sum 'C11 H8 Fe2 O8 S3'
_chemical_formula_weight 476.08
_chemical_name_systematic
;
?
;
_space_group_IT_number 2
_space_group_name_Hall '-P 1'
_symmetry_cell_setting triclinic
_symmetry_space_group_name_Hall '-P 1'
_symmetry_space_group_name_H-M 'P -1'
_atom_sites_solution_hydrogens geom
_atom_sites_solution_primary direct
_atom_sites_solution_secondary difmap
_audit_creation_method SHELXL-97
_cell_angle_alpha 98.041(2)
_cell_angle_beta 101.942(2)
_cell_angle_gamma 104.491(3)
_cell_formula_units_Z 2
_cell_length_a 7.9461(11)
_cell_length_b 8.1411(12)
_cell_length_c 14.798(2)
_cell_measurement_reflns_used 3509
_cell_measurement_temperature 296
_cell_measurement_theta_max 27.35
_cell_measurement_theta_min 2.64
_cell_volume 888.0(2)
_computing_cell_refinement 'SAINT-Plus (Bruker, 2003)'
_computing_data_collection 'SMART (Bruker, 2002)'
_computing_data_reduction 'SAINT-Plus (Bruker, 2003)'
_computing_molecular_graphics 'PLATON (Spek, 2009);WinGX (Farrugia, 1999)'
_computing_publication_material 'publCIF (Westrip, 2010)'
_computing_structure_refinement 'SHELXTL (Sheldrick, 2008)'
_computing_structure_solution 'SIR2004 (Burla <i>et al.</i>, 2005)'
_diffrn_ambient_temperature 296
_diffrn_measured_fraction_theta_full 0.976
_diffrn_measured_fraction_theta_max 0.976
_diffrn_measurement_device_type 'Bruker SMART APEX CCD'
_diffrn_measurement_method '\w and \f'
_diffrn_radiation_monochromator graphite
_diffrn_radiation_source 'fine-focus sealed tube'
_diffrn_radiation_type MoK\a
_diffrn_radiation_wavelength 0.71073
_diffrn_reflns_av_R_equivalents 0.0282
_diffrn_reflns_av_sigmaI/netI 0.0369
_diffrn_reflns_limit_h_max 10
_diffrn_reflns_limit_h_min -10
_diffrn_reflns_limit_k_max 10
_diffrn_reflns_limit_k_min -10
_diffrn_reflns_limit_l_max 19
_diffrn_reflns_limit_l_min -19
_diffrn_reflns_number 7707
_diffrn_reflns_theta_full 27.35
_diffrn_reflns_theta_max 27.35
_diffrn_reflns_theta_min 2.64
_exptl_absorpt_coefficient_mu 2.020
_exptl_absorpt_correction_T_max 0.811
_exptl_absorpt_correction_T_min 0.746
_exptl_absorpt_correction_type multi-scan
_exptl_absorpt_process_details '(SADABS; Sheldrick, 2004)'
_exptl_crystal_colour Red
_exptl_crystal_density_diffrn 1.781
_exptl_crystal_density_method 'not measured'
_exptl_crystal_description Block
_exptl_crystal_F_000 476
_exptl_crystal_size_max 0.15
_exptl_crystal_size_mid 0.15
_exptl_crystal_size_min 0.10
_refine_diff_density_max 0.404
_refine_diff_density_min -0.299
_refine_diff_density_rms 0.068
_refine_ls_extinction_method none
_refine_ls_goodness_of_fit_ref 1.025
_refine_ls_hydrogen_treatment constr
_refine_ls_matrix_type full
_refine_ls_number_parameters 219
_refine_ls_number_reflns 3932
_refine_ls_number_restraints 0
_refine_ls_restrained_S_all 1.025
_refine_ls_R_factor_all 0.0331
_refine_ls_R_factor_gt 0.0287
_refine_ls_shift/su_max 0.001
_refine_ls_shift/su_mean 0.000
_refine_ls_structure_factor_coef Fsqd
_refine_ls_weighting_details 'calc w=1/[\s^2^(Fo^2^)+(0.0386P)^2^+0.3992P] where P=(Fo^2^+2Fc^2^)/3'
_refine_ls_weighting_scheme calc
_refine_ls_wR_factor_gt 0.0787
_refine_ls_wR_factor_ref 0.0823
_reflns_number_gt 3509
_reflns_number_total 3932
_reflns_threshold_expression >2\s(I)
_cod_data_source_file c3cc00169e.txt
_cod_data_source_block 3
_cod_database_code 7108915

loop_
_symmetry_equiv_pos_as_xyz
'x, y, z'
'-x, -y, -z'

loop_
_atom_site_label
_atom_site_type_symbol
_atom_site_fract_x
_atom_site_fract_y
_atom_site_fract_z
_atom_site_U_iso_or_equiv
_atom_site_adp_type
_atom_site_occupancy
_atom_site_symmetry_multiplicity
_atom_site_calc_flag
_atom_site_refinement_flags
C1 C 0.7622(5) 0.7802(3) 0.35962(19) 0.0575(7) Uani 1 1 d .
C2 C 0.4720(4) 0.5059(4) 0.2407(2) 0.0526(6) Uani 1 1 d .
C3 C 0.6782(4) 0.7376(3) 0.17696(18) 0.0475(5) Uani 1 1 d .
C4 C 0.5361(4) 0.2002(4) 0.10985(19) 0.0523(6) Uani 1 1 d .
C5 C 0.7336(4) 0.4450(3) 0.04989(18) 0.0512(6) Uani 1 1 d .
C6 C 0.8905(4) 0.2104(3) 0.10643(18) 0.0499(6) Uani 1 1 d .
C7 C 0.7367(3) 0.4311(3) 0.34396(15) 0.0351(4) Uani 1 1 d .
C8 C 0.7329(5) 0.2711(4) 0.5003(2) 0.0689(8) Uani 1 1 d .
H8A H 0.6457 0.1710 0.4589 0.103 Uiso 1 1 calc R
H8B H 0.7122 0.2802 0.5623 0.103 Uiso 1 1 calc R
H8C H 0.8514 0.2602 0.5034 0.103 Uiso 1 1 calc R
C9 C 1.0835(3) 0.7339(3) 0.17871(18) 0.0498(6) Uani 1 1 d .
H9A H 1.1502 0.6828 0.1405 0.060 Uiso 1 1 calc R
H9B H 0.9934 0.7697 0.1377 0.060 Uiso 1 1 calc R
C10 C 1.2084(4) 0.8867(3) 0.2522(2) 0.0529(6) Uani 1 1 d .
C11 C 1.2231(6) 1.1418(5) 0.3544(3) 0.0915(12) Uani 1 1 d .
H11A H 1.2421 1.1012 0.4125 0.137 Uiso 1 1 calc R
H11B H 1.1571 1.2253 0.3586 0.137 Uiso 1 1 calc R
H11C H 1.3370 1.1946 0.3430 0.137 Uiso 1 1 calc R
Fe1 Fe 0.70982(4) 0.59957(4) 0.26254(2) 0.03406(10) Uani 1 1 d .
Fe2 Fe 0.76157(4) 0.34682(4) 0.15064(2) 0.03644(10) Uani 1 1 d .
O1 O 0.7970(5) 0.8957(3) 0.41948(17) 0.1002(10) Uani 1 1 d .
O2 O 0.3216(3) 0.4428(4) 0.2266(2) 0.0837(7) Uani 1 1 d .
O3 O 0.6540(3) 0.8261(3) 0.12612(16) 0.0734(6) Uani 1 1 d .
O4 O 0.3963(3) 0.1068(3) 0.08579(18) 0.0843(7) Uani 1 1 d .
O5 O 0.7185(4) 0.5066(3) -0.01466(15) 0.0793(7) Uani 1 1 d .
O6 O 0.9721(3) 0.1299(3) 0.07799(18) 0.0817(7) Uani 1 1 d .
O7 O 1.3636(3) 0.9030(3) 0.2858(2) 0.0975(9) Uani 1 1 d .
O8 O 1.1220(3) 0.9971(3) 0.27760(16) 0.0652(5) Uani 1 1 d .
S1 S 0.77509(9) 0.25345(7) 0.29205(4) 0.04266(14) Uani 1 1 d .
S2 S 0.71289(10) 0.46301(8) 0.45595(4) 0.05125(17) Uani 1 1 d .
S3 S 0.97697(7) 0.57715(7) 0.24279(4) 0.03642(13) Uani 1 1 d .

loop_
_atom_site_aniso_label
_atom_site_aniso_U_11
_atom_site_aniso_U_22
_atom_site_aniso_U_33
_atom_site_aniso_U_23
_atom_site_aniso_U_13
_atom_site_aniso_U_12
C1 0.092(2) 0.0459(14) 0.0453(14) 0.0126(11) 0.0216(14) 0.0335(14)
C2 0.0479(14) 0.0658(16) 0.0622(16) 0.0302(13) 0.0228(12) 0.0319(13)
C3 0.0525(14) 0.0468(13) 0.0466(13) 0.0113(11) 0.0129(11) 0.0192(11)
C4 0.0520(15) 0.0587(15) 0.0415(13) 0.0053(11) 0.0069(11) 0.0140(12)
C5 0.0573(15) 0.0547(14) 0.0343(12) 0.0008(11) 0.0070(11) 0.0112(12)
C6 0.0528(14) 0.0478(13) 0.0447(13) -0.0031(11) 0.0120(11) 0.0136(11)
C7 0.0345(10) 0.0376(10) 0.0328(10) 0.0063(8) 0.0068(8) 0.0117(8)
C8 0.100(2) 0.0657(18) 0.0449(15) 0.0281(14) 0.0158(16) 0.0244(17)
C9 0.0476(13) 0.0576(15) 0.0476(14) 0.0149(11) 0.0226(11) 0.0101(11)
C10 0.0428(13) 0.0518(14) 0.0633(17) 0.0232(12) 0.0169(12) 0.0029(11)
C11 0.097(3) 0.064(2) 0.082(3) -0.0087(18) 0.002(2) -0.0045(19)
Fe1 0.03914(18) 0.03438(17) 0.03379(17) 0.00882(12) 0.01163(13) 0.01666(13)
Fe2 0.04036(18) 0.03732(17) 0.03019(17) 0.00153(12) 0.00728(13) 0.01284(13)
O1 0.188(3) 0.0552(13) 0.0583(14) -0.0031(11) 0.0287(17) 0.0474(16)
O2 0.0412(11) 0.1120(19) 0.114(2) 0.0535(17) 0.0246(12) 0.0296(12)
O3 0.0983(17) 0.0671(13) 0.0675(14) 0.0395(11) 0.0170(12) 0.0355(12)
O4 0.0523(13) 0.0944(18) 0.0787(16) 0.0082(13) 0.0006(11) -0.0097(12)
O5 0.1095(19) 0.0851(16) 0.0391(11) 0.0207(11) 0.0099(11) 0.0234(14)
O6 0.0800(16) 0.0817(16) 0.0886(16) -0.0120(13) 0.0321(13) 0.0395(13)
O7 0.0434(12) 0.0817(17) 0.146(3) 0.0152(17) 0.0003(14) 0.0044(11)
O8 0.0552(11) 0.0573(11) 0.0676(13) -0.0029(10) 0.0048(10) 0.0059(9)
S1 0.0564(3) 0.0364(3) 0.0399(3) 0.0092(2) 0.0124(3) 0.0206(2)
S2 0.0750(4) 0.0472(3) 0.0364(3) 0.0100(2) 0.0221(3) 0.0189(3)
S3 0.0345(3) 0.0398(3) 0.0335(3) 0.0047(2) 0.0081(2) 0.0100(2)

loop_
_atom_type_symbol
_atom_type_description
_atom_type_scat_dispersion_real
_atom_type_scat_dispersion_imag
_atom_type_scat_source
C C 0.0033 0.0016 'International Tables Vol C Tables 4.2.6.8 and 6.1.1.4'
H H 0.0000 0.0000 'International Tables Vol C Tables 4.2.6.8 and 6.1.1.4'
Fe Fe 0.3463 0.8444 'International Tables Vol C Tables 4.2.6.8 and 6.1.1.4'
O O 0.0106 0.0060 'International Tables Vol C Tables 4.2.6.8 and 6.1.1.4'
S S 0.1246 0.1234 'International Tables Vol C Tables 4.2.6.8 and 6.1.1.4'

loop_
_geom_angle_atom_site_label_1
_geom_angle_atom_site_label_2
_geom_angle_atom_site_label_3
_geom_angle
O1 C1 Fe1 178.5(3)
O2 C2 Fe1 178.5(3)
O3 C3 Fe1 176.9(2)
O4 C4 Fe2 178.6(3)
O5 C5 Fe2 178.7(3)
O6 C6 Fe2 178.1(3)
S1 C7 S2 123.58(13)
S1 C7 Fe1 114.44(12)
S2 C7 Fe1 121.92(11)
S2 C8 H8A 109.5
S2 C8 H8B 109.5
H8A C8 H8B 109.5
S2 C8 H8C 109.5
H8A C8 H8C 109.5
H8B C8 H8C 109.5
C10 C9 S3 106.60(17)
C10 C9 H9A 110.4
S3 C9 H9A 110.4
C10 C9 H9B 110.4
S3 C9 H9B 110.4
H9A C9 H9B 108.6
O7 C10 O8 124.3(3)
O7 C10 C9 124.7(3)
O8 C10 C9 111.0(2)
O8 C11 H11A 109.5
O8 C11 H11B 109.5
H11A C11 H11B 109.5
O8 C11 H11C 109.5
H11A C11 H11C 109.5
H11B C11 H11C 109.5
C2 Fe1 C1 104.11(14)
C2 Fe1 C3 91.48(12)
C1 Fe1 C3 91.35(12)
C2 Fe1 C7 86.81(10)
C1 Fe1 C7 94.41(10)
C3 Fe1 C7 174.24(10)
C2 Fe1 S3 149.37(9)
C1 Fe1 S3 105.38(11)
C3 Fe1 S3 95.90(8)
C7 Fe1 S3 82.89(6)
C2 Fe1 Fe2 95.56(9)
C1 Fe1 Fe2 158.11(10)
C3 Fe1 Fe2 97.74(8)
C7 Fe1 Fe2 76.97(6)
S3 Fe1 Fe2 54.030(16)
C5 Fe2 C4 92.23(12)
C5 Fe2 C6 94.89(12)
C4 Fe2 C6 100.85(12)
C5 Fe2 S3 94.64(9)
C4 Fe2 S3 154.81(9)
C6 Fe2 S3 102.66(8)
C5 Fe2 S1 170.14(9)
C4 Fe2 S1 87.03(9)
C6 Fe2 S1 94.91(9)
S3 Fe2 S1 82.11(2)
C5 Fe2 Fe1 94.20(8)
C4 Fe2 Fe1 100.99(9)
C6 Fe2 Fe1 155.95(8)
S3 Fe2 Fe1 54.372(18)
S1 Fe2 Fe1 76.32(2)
C10 O8 C11 116.4(3)
C7 S1 Fe2 92.25(8)
C7 S2 C8 106.61(13)
C9 S3 Fe2 114.52(9)
C9 S3 Fe1 114.27(9)
Fe2 S3 Fe1 71.60(2)

loop_
_geom_bond_atom_site_label_1
_geom_bond_atom_site_label_2
_geom_bond_distance
C1 O1 1.132(3)
C1 Fe1 1.804(3)
C2 O2 1.139(3)
C2 Fe1 1.792(3)
C3 O3 1.133(3)
C3 Fe1 1.827(3)
C4 O4 1.130(3)
C4 Fe2 1.811(3)
C5 O5 1.138(3)
C5 Fe2 1.788(3)
C6 O6 1.129(3)
C6 Fe2 1.832(2)
C7 S1 1.668(2)
C7 S2 1.698(2)
C7 Fe1 1.970(2)
C8 S2 1.807(3)
C8 H8A 0.9600
C8 H8B 0.9600
C8 H8C 0.9600
C9 C10 1.507(4)
C9 S3 1.837(3)
C9 H9A 0.9700
C9 H9B 0.9700
C10 O7 1.197(3)
C10 O8 1.319(3)
C11 O8 1.448(4)
C11 H11A 0.9600
C11 H11B 0.9600
C11 H11C 0.9600
Fe1 S3 2.2497(7)
Fe1 Fe2 2.6262(5)
Fe2 S3 2.2400(6)
Fe2 S1 2.3155(7)
